data_4032639
loop_
_publ_author_name
'Kolanji, Kubandiran'
'Ravat, Prince'
'Bogomyakov, Artem S.'
'Ovcharenko, Victor I.'
'Schollmeyer, Dieter'
'Baumgarten, Martin'

_publ_section_title
;
 Mixed Phenyl and Thiophene Oligomers for Bridging Nitronyl Nitroxides.
;
_journal_name_full 'The Journal of organic chemistry'
_journal_paper_doi 10.1021/acs.joc.7b00435
_journal_year 2017
_chemical_formula_moiety 'C31 H59 B N2 O4 Si2'
_chemical_formula_sum 'C31 H59 B N2 O4 Si2'
_chemical_formula_weight 590.79
_chemical_name_systematic
;
1,3-bis((tert-butyldimethylsilyl)oxy)-4,4,5,5-tetramethyl-2-(4-(4,4,5,5-
tetramethyl-1,3,2-dioxaborolan-2-yl)phenyl)imidazolidine
;
_space_group_crystal_system monoclinic
_space_group_IT_number 14
_space_group_name_Hall '-P 2ybc'
_space_group_name_H-M_alt 'P 1 21/c 1'
_symmetry_space_group_name_Hall '-P 2ybc'
_symmetry_space_group_name_H-M 'P 1 21/c 1'
_atom_sites_solution_hydrogens geom
_audit_creation_method SHELXL-2014/7
_cell_angle_alpha 90
_cell_angle_beta 111.258(2)
_cell_angle_gamma 90
_cell_formula_units_Z 4
_cell_length_a 14.8434(4)
_cell_length_b 20.1222(7)
_cell_length_c 12.9937(4)
_cell_measurement_reflns_used 24855
_cell_measurement_temperature 193(2)
_cell_measurement_theta_max 28.33
_cell_measurement_theta_min 2.50
_cell_volume 3616.9(2)
_computing_cell_refinement 'STOE X-AREA'
_computing_data_collection 'STOE X-AREA'
_computing_data_reduction 'STOE X-RED'
_computing_structure_refinement 'SHELXL-2014/7 (Sheldrick, 2014)'
_computing_structure_solution SIR-2004
_diffrn_ambient_temperature 193(2)
_diffrn_detector 'image plate (34 cm diameter)'
_diffrn_detector_area_resol_mean 6.67
_diffrn_detector_type STOE
_diffrn_measured_fraction_theta_full 0.997
_diffrn_measured_fraction_theta_max 0.992
_diffrn_measurement_details ' 142 frames, detector distance = 80 mm'
_diffrn_measurement_device '2-circle goniometer'
_diffrn_measurement_device_type 'STOE IPDS 2T'
_diffrn_measurement_method 'rotation method'
_diffrn_radiation_type MoK\a
_diffrn_radiation_wavelength 0.71073
_diffrn_reflns_av_R_equivalents 0.0157
_diffrn_reflns_av_unetI/netI 0.0194
_diffrn_reflns_Laue_measured_fraction_full 0.997
_diffrn_reflns_Laue_measured_fraction_max 0.992
_diffrn_reflns_limit_h_max 19
_diffrn_reflns_limit_h_min -19
_diffrn_reflns_limit_k_max 23
_diffrn_reflns_limit_k_min -26
_diffrn_reflns_limit_l_max 17
_diffrn_reflns_limit_l_min -17
_diffrn_reflns_number 20141
_diffrn_reflns_point_group_measured_fraction_full 0.997
_diffrn_reflns_point_group_measured_fraction_max 0.992
_diffrn_reflns_theta_full 25.242
_diffrn_reflns_theta_max 28.242
_diffrn_reflns_theta_min 2.503
_diffrn_source 'sealed X-ray tube, 12 x 0.4 mm long-fine focus'
_exptl_absorpt_coefficient_mu 0.132
_exptl_absorpt_correction_type none
_exptl_crystal_colour colourless
_exptl_crystal_density_diffrn 1.085
_exptl_crystal_description block
_exptl_crystal_F_000 1296
_exptl_crystal_size_max 0.420
_exptl_crystal_size_mid 0.410
_exptl_crystal_size_min 0.260
_refine_diff_density_max 0.342
_refine_diff_density_min -0.257
_refine_diff_density_rms 0.043
_refine_ls_extinction_method none
_refine_ls_goodness_of_fit_ref 1.034
_refine_ls_hydrogen_treatment constr
_refine_ls_matrix_type full
_refine_ls_number_parameters 418
_refine_ls_number_reflns 8873
_refine_ls_number_restraints 0
_refine_ls_restrained_S_all 1.034
_refine_ls_R_factor_all 0.0535
_refine_ls_R_factor_gt 0.0406
_refine_ls_shift/su_max 0.001
_refine_ls_shift/su_mean 0.000
_refine_ls_structure_factor_coef Fsqd
_refine_ls_weighting_details 'w=1/[\s^2^(Fo^2^)+(0.0581P)^2^+1.0216P] where P=(Fo^2^+2Fc^2^)/3'
_refine_ls_weighting_scheme calc
_refine_ls_wR_factor_gt 0.1037
_refine_ls_wR_factor_ref 0.1143
_reflns_Friedel_coverage 0.000
_reflns_number_gt 7205
_reflns_number_total 8873
_reflns_threshold_expression 'I > 2\s(I)'
_cod_data_source_file jo7b00435_si_002.cif
_cod_data_source_block 6
_cod_database_code 4032639
_shelx_shelxl_version_number 2014/7
_shelx_space_group_comment
;
The symmetry employed for this shelxl refinement is uniquely defined
by the following loop, which should always be used as a source of
symmetry information in preference to the above space-group names.
They are only intended as comments.
;
_shelx_estimated_absorpt_t_min 0.947
_shelx_estimated_absorpt_t_max 0.967

loop_
_space_group_symop_operation_xyz
'x, y, z'
'-x, y+1/2, -z+1/2'
'-x, -y, -z'
'x, -y-1/2, z-1/2'

loop_
_atom_site_label
_atom_site_type_symbol
_atom_site_fract_x
_atom_site_fract_y
_atom_site_fract_z
_atom_site_U_iso_or_equiv
_atom_site_adp_type
_atom_site_occupancy
_atom_site_site_symmetry_order
_atom_site_calc_flag
_atom_site_refinement_flags_posn
_atom_site_refinement_flags_adp
_atom_site_refinement_flags_occupancy
_atom_site_disorder_assembly
_atom_site_disorder_group
C1 C 0.66326(8) 0.32198(6) 0.54397(10) 0.0257(2) Uani 1 1 d . . . . .
C2 C 0.60580(9) 0.27747(7) 0.46625(11) 0.0320(3) Uani 1 1 d . . . . .
H2 H 0.6204 0.2675 0.4026 0.038 Uiso 1 1 calc R U . . .
C3 C 0.52674(10) 0.24731(7) 0.48097(12) 0.0361(3) Uani 1 1 d . . . . .
H3 H 0.4880 0.2170 0.4270 0.043 Uiso 1 1 calc R U . . .
C4 C 0.50362(9) 0.26099(7) 0.57370(12) 0.0325(3) Uani 1 1 d . . . . .
C5 C 0.56180(9) 0.30625(7) 0.65087(11) 0.0320(3) Uani 1 1 d . . . . .
H5 H 0.5475 0.3164 0.7147 0.038 Uiso 1 1 calc R U . . .
C6 C 0.64012(9) 0.33654(7) 0.63598(11) 0.0299(3) Uani 1 1 d . . . . .
H6 H 0.6783 0.3675 0.6891 0.036 Uiso 1 1 calc R U . . .
C7 C 0.75060(8) 0.35241(6) 0.52855(9) 0.0246(2) Uani 1 1 d . . . . .
H7 H 0.7511 0.3396 0.4544 0.029 Uiso 1 1 calc R U . . .
N8 N 0.84165(7) 0.32989(5) 0.61533(8) 0.0258(2) Uani 1 1 d . . . . .
C9 C 0.91511(9) 0.37988(7) 0.61293(10) 0.0297(3) Uani 1 1 d . . . . .
C10 C 0.85629(9) 0.44339(7) 0.61231(10) 0.0311(3) Uani 1 1 d . . . . .
N11 N 0.75368(8) 0.42597(5) 0.53861(8) 0.0275(2) Uani 1 1 d . . . . .
O12 O 0.86230(6) 0.26584(4) 0.57758(7) 0.02872(18) Uani 1 1 d . . . . .
Si13 Si 0.87542(2) 0.20109(2) 0.66248(3) 0.02912(9) Uani 1 1 d . . . . .
C14 C 0.77993(10) 0.19679(8) 0.72282(12) 0.0373(3) Uani 1 1 d . . . . .
H14A H 0.7163 0.1973 0.6634 0.056 Uiso 1 1 calc R U . . .
H14B H 0.7857 0.2351 0.7714 0.056 Uiso 1 1 calc R U . . .
H14C H 0.7873 0.1557 0.7656 0.056 Uiso 1 1 calc R U . . .
C15 C 0.99559(11) 0.20245(9) 0.77736(13) 0.0445(4) Uani 1 1 d . . . . .
H15A H 1.0466 0.2085 0.7470 0.067 Uiso 1 1 calc R U . . .
H15B H 1.0057 0.1604 0.8179 0.067 Uiso 1 1 calc R U . . .
H15C H 0.9976 0.2392 0.8276 0.067 Uiso 1 1 calc R U . . .
C16 C 0.86912(11) 0.12956(7) 0.56602(12) 0.0370(3) Uani 1 1 d . . . . .
C17 C 0.77066(14) 0.12795(10) 0.47197(15) 0.0558(4) Uani 1 1 d . . . . .
H17A H 0.7621 0.1686 0.4280 0.084 Uiso 1 1 calc R U . . .
H17B H 0.7195 0.1249 0.5027 0.084 Uiso 1 1 calc R U . . .
H17C H 0.7673 0.0892 0.4249 0.084 Uiso 1 1 calc R U . . .
C18 C 0.88350(18) 0.06384(9) 0.62921(18) 0.0659(5) Uani 1 1 d . . . . .
H18A H 0.8809 0.0269 0.5790 0.099 Uiso 1 1 calc R U . . .
H18B H 0.8323 0.0584 0.6594 0.099 Uiso 1 1 calc R U . . .
H18C H 0.9466 0.0641 0.6897 0.099 Uiso 1 1 calc R U . . .
C19 C 0.94832(15) 0.13705(11) 0.51719(18) 0.0646(5) Uani 1 1 d . . . . .
H19A H 0.9460 0.0991 0.4690 0.097 Uiso 1 1 calc R U . . .
H19B H 1.0117 0.1386 0.5771 0.097 Uiso 1 1 calc R U . . .
H19C H 0.9379 0.1783 0.4742 0.097 Uiso 1 1 calc R U . . .
C20 C 0.94237(10) 0.37394(8) 0.51013(12) 0.0366(3) Uani 1 1 d . . . . .
H20A H 0.8867 0.3861 0.4444 0.055 Uiso 1 1 calc R U . . .
H20B H 0.9614 0.3280 0.5028 0.055 Uiso 1 1 calc R U . . .
H20C H 0.9965 0.4038 0.5174 0.055 Uiso 1 1 calc R U . . .
C21 C 1.00611(10) 0.37187(9) 0.71560(12) 0.0418(3) Uani 1 1 d . . . . .
H21A H 1.0414 0.3322 0.7079 0.063 Uiso 1 1 calc R U . . .
H21B H 0.9881 0.3672 0.7807 0.063 Uiso 1 1 calc R U . . .
H21C H 1.0474 0.4111 0.7242 0.063 Uiso 1 1 calc R U . . .
C22 C 0.89509(12) 0.50483(8) 0.57353(14) 0.0431(3) Uani 1 1 d . . . . .
H22A H 0.8884 0.4991 0.4962 0.065 Uiso 1 1 calc R U . . .
H22B H 0.9635 0.5109 0.6192 0.065 Uiso 1 1 calc R U . . .
H22C H 0.8583 0.5440 0.5803 0.065 Uiso 1 1 calc R U . . .
C23 C 0.85013(12) 0.45804(8) 0.72538(12) 0.0419(3) Uani 1 1 d . . . . .
H23A H 0.8028 0.4934 0.7178 0.063 Uiso 1 1 calc R U . . .
H23B H 0.9136 0.4723 0.7768 0.063 Uiso 1 1 calc R U . . .
H23C H 0.8301 0.4178 0.7537 0.063 Uiso 1 1 calc R U . . .
O24 O 0.73400(7) 0.45015(4) 0.42631(7) 0.02966(19) Uani 1 1 d . . . . .
Si25 Si 0.63649(3) 0.49953(2) 0.38447(3) 0.03285(10) Uani 1 1 d . . . . .
C26 C 0.52800(11) 0.45359(9) 0.38404(15) 0.0490(4) Uani 1 1 d . . . . .
H26A H 0.4706 0.4816 0.3517 0.073 Uiso 1 1 calc R U . . .
H26B H 0.5356 0.4420 0.4600 0.073 Uiso 1 1 calc R U . . .
H26C H 0.5205 0.4129 0.3402 0.073 Uiso 1 1 calc R U . . .
C27 C 0.65482(14) 0.57420(8) 0.47364(14) 0.0480(4) Uani 1 1 d . . . . .
H27A H 0.7074 0.6012 0.4669 0.072 Uiso 1 1 calc R U . . .
H27B H 0.6716 0.5604 0.5507 0.072 Uiso 1 1 calc R U . . .
H27C H 0.5952 0.6005 0.4505 0.072 Uiso 1 1 calc R U . . .
C28 C 0.62952(13) 0.52193(8) 0.24064(13) 0.0455(4) Uani 1 1 d . . . . .
C29 C 0.5529(2) 0.57553(13) 0.19173(18) 0.0872(9) Uani 1 1 d . . . . .
H29A H 0.5504 0.5870 0.1174 0.131 Uiso 1 1 calc R U . . .
H29B H 0.5696 0.6152 0.2387 0.131 Uiso 1 1 calc R U . . .
H29C H 0.4897 0.5588 0.1877 0.131 Uiso 1 1 calc R U . . .
C30 C 0.60520(15) 0.46099(10) 0.16591(14) 0.0560(4) Uani 1 1 d . . . . .
H30A H 0.6046 0.4732 0.0927 0.084 Uiso 1 1 calc R U . . .
H30B H 0.5414 0.4441 0.1592 0.084 Uiso 1 1 calc R U . . .
H30C H 0.6539 0.4265 0.1978 0.084 Uiso 1 1 calc R U . . .
C31 C 0.72872(18) 0.54887(11) 0.24724(18) 0.0684(6) Uani 1 1 d . . . . .
H31A H 0.7253 0.5624 0.1735 0.103 Uiso 1 1 calc R U . . .
H31B H 0.7777 0.5141 0.2755 0.103 Uiso 1 1 calc R U . . .
H31C H 0.7462 0.5873 0.2970 0.103 Uiso 1 1 calc R U . . .
B32 B 0.41326(11) 0.22895(8) 0.58903(14) 0.0350(3) Uani 1 1 d . . . . .
O33 O 0.3880(3) 0.2388(2) 0.6768(4) 0.0446(8) Uani 0.715(9) 1 d . . P A 1
O33A O 0.3718(9) 0.2596(5) 0.6581(11) 0.0425(19) Uani 0.285(9) 1 d . . P A 2
C34 C 0.29264(11) 0.21143(8) 0.65504(14) 0.0426(3) Uani 1 1 d . . . . .
C35 C 0.28396(10) 0.16133(8) 0.56064(12) 0.0383(3) Uani 1 1 d . . . . .
O36 O 0.3510(3) 0.1873(2) 0.5107(3) 0.0360(6) Uani 0.715(9) 1 d . . P A 1
O36A O 0.3699(8) 0.1735(5) 0.5433(11) 0.044(2) Uani 0.285(9) 1 d . . P A 2
C37 C 0.21590(18) 0.26447(11) 0.6211(3) 0.0912(9) Uani 1 1 d . . . . .
H37A H 0.2128 0.2841 0.5508 0.137 Uiso 1 1 calc R U . . .
H37B H 0.2318 0.2991 0.6780 0.137 Uiso 1 1 calc R U . . .
H37C H 0.1532 0.2448 0.6125 0.137 Uiso 1 1 calc R U . . .
C38 C 0.29660(19) 0.18001(14) 0.76182(18) 0.0777(7) Uani 1 1 d . . . . .
H38A H 0.2366 0.1554 0.7496 0.117 Uiso 1 1 calc R U . . .
H38B H 0.3041 0.2147 0.8172 0.117 Uiso 1 1 calc R U . . .
H38C H 0.3516 0.1494 0.7881 0.117 Uiso 1 1 calc R U . . .
C39 C 0.1871(2) 0.1521(2) 0.4702(3) 0.0514(8) Uani 0.715(9) 1 d . . P A 1
H39A H 0.1646 0.1947 0.4335 0.077 Uiso 0.715(9) 1 calc R U P A 1
H39B H 0.1407 0.1355 0.5018 0.077 Uiso 0.715(9) 1 calc R U P A 1
H39C H 0.1930 0.1199 0.4163 0.077 Uiso 0.715(9) 1 calc R U P A 1
C40 C 0.3235(3) 0.09011(13) 0.6020(2) 0.0523(9) Uani 0.715(9) 1 d . . P A 1
H40A H 0.3305 0.0648 0.5409 0.078 Uiso 0.715(9) 1 calc R U P A 1
H40B H 0.2782 0.0671 0.6290 0.078 Uiso 0.715(9) 1 calc R U P A 1
H40C H 0.3866 0.0939 0.6620 0.078 Uiso 0.715(9) 1 calc R U P A 1
C39A C 0.2012(7) 0.1907(10) 0.4553(8) 0.091(5) Uani 0.285(9) 1 d . . P A 2
H39D H 0.2120 0.2384 0.4495 0.137 Uiso 0.285(9) 1 calc R U P A 2
H39E H 0.1383 0.1838 0.4622 0.137 Uiso 0.285(9) 1 calc R U P A 2
H39F H 0.2021 0.1681 0.3889 0.137 Uiso 0.285(9) 1 calc R U P A 2
C40A C 0.2643(11) 0.0972(4) 0.5866(11) 0.087(4) Uani 0.285(9) 1 d . . P A 2
H40D H 0.2021 0.0967 0.5969 0.131 Uiso 0.285(9) 1 calc R U P A 2
H40E H 0.3155 0.0827 0.6548 0.131 Uiso 0.285(9) 1 calc R U P A 2
H40F H 0.2614 0.0670 0.5263 0.131 Uiso 0.285(9) 1 calc R U P A 2

loop_
_atom_site_aniso_label
_atom_site_aniso_U_11
_atom_site_aniso_U_22
_atom_site_aniso_U_33
_atom_site_aniso_U_23
_atom_site_aniso_U_13
_atom_site_aniso_U_12
C1 0.0211(5) 0.0259(5) 0.0295(6) 0.0026(4) 0.0083(4) -0.0018(4)
C2 0.0285(6) 0.0357(6) 0.0333(6) -0.0052(5) 0.0129(5) -0.0069(5)
C3 0.0274(6) 0.0379(7) 0.0432(7) -0.0079(6) 0.0130(5) -0.0103(5)
C4 0.0236(6) 0.0327(6) 0.0429(7) 0.0015(5) 0.0140(5) -0.0021(5)
C5 0.0284(6) 0.0349(6) 0.0361(7) 0.0003(5) 0.0159(5) -0.0009(5)
C6 0.0262(6) 0.0316(6) 0.0323(6) -0.0031(5) 0.0111(5) -0.0047(5)
C7 0.0237(5) 0.0257(5) 0.0245(5) 0.0013(4) 0.0089(4) -0.0032(4)
N8 0.0228(5) 0.0286(5) 0.0264(5) 0.0005(4) 0.0093(4) -0.0039(4)
C9 0.0251(6) 0.0364(6) 0.0272(6) 0.0005(5) 0.0089(5) -0.0097(5)
C10 0.0305(6) 0.0326(6) 0.0295(6) -0.0030(5) 0.0100(5) -0.0110(5)
N11 0.0297(5) 0.0278(5) 0.0253(5) 0.0017(4) 0.0106(4) -0.0054(4)
O12 0.0286(4) 0.0295(4) 0.0301(4) 0.0029(3) 0.0130(3) 0.0003(3)
Si13 0.02609(17) 0.03369(18) 0.02916(17) 0.00617(13) 0.01189(13) 0.00163(13)
C14 0.0357(7) 0.0435(8) 0.0378(7) 0.0111(6) 0.0195(6) 0.0038(6)
C15 0.0342(7) 0.0568(9) 0.0389(8) 0.0111(7) 0.0089(6) 0.0030(7)
C16 0.0398(7) 0.0336(7) 0.0418(7) 0.0040(6) 0.0197(6) 0.0026(6)
C17 0.0536(10) 0.0543(10) 0.0521(10) -0.0132(8) 0.0104(8) -0.0015(8)
C18 0.0937(16) 0.0356(9) 0.0701(12) 0.0102(8) 0.0318(11) 0.0124(9)
C19 0.0666(12) 0.0726(13) 0.0743(13) -0.0201(10) 0.0490(11) -0.0085(10)
C20 0.0324(7) 0.0451(8) 0.0377(7) 0.0015(6) 0.0192(6) -0.0091(6)
C21 0.0278(6) 0.0552(9) 0.0363(7) 0.0020(6) 0.0043(5) -0.0115(6)
C22 0.0431(8) 0.0367(7) 0.0481(8) -0.0002(6) 0.0150(7) -0.0172(6)
C23 0.0457(8) 0.0462(8) 0.0337(7) -0.0108(6) 0.0143(6) -0.0117(7)
O24 0.0338(5) 0.0300(4) 0.0273(4) 0.0049(3) 0.0136(4) -0.0007(4)
Si25 0.0382(2) 0.03156(18) 0.03232(18) 0.00417(14) 0.01708(15) 0.00491(15)
C26 0.0341(7) 0.0564(10) 0.0566(10) 0.0093(8) 0.0168(7) 0.0046(7)
C27 0.0621(10) 0.0398(8) 0.0485(9) -0.0013(7) 0.0279(8) 0.0088(7)
C28 0.0648(10) 0.0403(8) 0.0365(7) 0.0095(6) 0.0243(7) 0.0183(7)
C29 0.135(2) 0.0805(15) 0.0524(11) 0.0311(11) 0.0414(13) 0.0688(16)
C30 0.0671(12) 0.0611(11) 0.0394(8) -0.0048(8) 0.0187(8) 0.0112(9)
C31 0.1049(17) 0.0614(12) 0.0618(11) 0.0051(9) 0.0575(12) -0.0110(11)
B32 0.0245(7) 0.0390(8) 0.0426(8) 0.0020(6) 0.0133(6) -0.0035(6)
O33 0.0371(16) 0.057(2) 0.0469(15) -0.0147(15) 0.0237(12) -0.0230(15)
O33A 0.038(4) 0.037(4) 0.060(5) -0.010(3) 0.028(3) -0.015(3)
C34 0.0312(7) 0.0508(9) 0.0518(9) -0.0054(7) 0.0224(6) -0.0141(6)
C35 0.0258(6) 0.0523(8) 0.0381(7) -0.0002(6) 0.0133(5) -0.0115(6)
O36 0.0250(12) 0.0479(18) 0.0375(13) -0.0012(9) 0.0141(9) -0.0092(10)
O36A 0.035(4) 0.032(3) 0.077(7) -0.010(3) 0.034(4) -0.009(3)
C37 0.0649(14) 0.0508(12) 0.155(3) -0.0197(14) 0.0360(16) 0.0004(10)
C38 0.0918(17) 0.1000(18) 0.0555(11) -0.0095(12) 0.0437(12) -0.0218(14)
C39 0.0260(12) 0.077(2) 0.0496(15) -0.0097(14) 0.0113(10) -0.0104(12)
C40 0.054(2) 0.0439(13) 0.0623(16) 0.0057(11) 0.0253(13) 0.0004(12)
C39A 0.043(4) 0.177(15) 0.045(4) -0.010(6) 0.006(3) -0.020(6)
C40A 0.099(9) 0.050(4) 0.148(9) -0.037(5) 0.086(8) -0.033(5)

loop_
_atom_type_symbol
_atom_type_description
_atom_type_scat_dispersion_real
_atom_type_scat_dispersion_imag
_atom_type_scat_source
C C 0.0033 0.0016 'International Tables Vol C Tables 4.2.6.8 and 6.1.1.4'
H H 0.0000 0.0000 'International Tables Vol C Tables 4.2.6.8 and 6.1.1.4'
N N 0.0061 0.0033 'International Tables Vol C Tables 4.2.6.8 and 6.1.1.4'
O O 0.0106 0.0060 'International Tables Vol C Tables 4.2.6.8 and 6.1.1.4'
Si Si 0.0817 0.0704 'International Tables Vol C Tables 4.2.6.8 and 6.1.1.4'
B B 0.0013 0.0007 'International Tables Vol C Tables 4.2.6.8 and 6.1.1.4'

loop_
_geom_angle_atom_site_label_1
_geom_angle_atom_site_label_2
_geom_angle_atom_site_label_3
_geom_angle
C2 C1 C6 118.94(11)
C2 C1 C7 119.71(11)
C6 C1 C7 121.34(11)
C1 C2 C3 120.46(12)
C1 C2 H2 119.8
C3 C2 H2 119.8
C2 C3 C4 121.03(12)
C2 C3 H3 119.5
C4 C3 H3 119.5
C3 C4 C5 117.83(11)
C3 C4 B32 121.29(13)
C5 C4 B32 120.84(12)
C6 C5 C4 121.17(12)
C6 C5 H5 119.4
C4 C5 H5 119.4
C5 C6 C1 120.57(12)
C5 C6 H6 119.7
C1 C6 H6 119.7
N8 C7 N11 104.31(9)
N8 C7 C1 111.38(9)
N11 C7 C1 113.12(10)
N8 C7 H7 109.3
N11 C7 H7 109.3
C1 C7 H7 109.3
O12 N8 C7 105.09(9)
O12 N8 C9 110.25(9)
C7 N8 C9 104.46(9)
N8 C9 C21 109.44(10)
N8 C9 C20 113.02(10)
C21 C9 C20 108.91(11)
N8 C9 C10 98.15(9)
C21 C9 C10 114.29(12)
C20 C9 C10 112.74(11)
N11 C10 C22 113.07(11)
N11 C10 C23 104.72(10)
C22 C10 C23 108.77(12)
N11 C10 C9 104.36(10)
C22 C10 C9 113.06(11)
C23 C10 C9 112.56(11)
O24 N11 C7 104.77(9)
O24 N11 C10 110.13(9)
C7 N11 C10 106.12(10)
N8 O12 Si13 117.22(7)
O12 Si13 C14 113.04(6)
O12 Si13 C15 111.43(6)
C14 Si13 C15 108.55(7)
O12 Si13 C16 100.96(6)
C14 Si13 C16 112.56(7)
C15 Si13 C16 110.19(7)
Si13 C14 H14A 109.5
Si13 C14 H14B 109.5
H14A C14 H14B 109.5
Si13 C14 H14C 109.5
H14A C14 H14C 109.5
H14B C14 H14C 109.5
Si13 C15 H15A 109.5
Si13 C15 H15B 109.5
H15A C15 H15B 109.5
Si13 C15 H15C 109.5
H15A C15 H15C 109.5
H15B C15 H15C 109.5
C17 C16 C18 108.52(15)
C17 C16 C19 109.01(15)
C18 C16 C19 109.18(15)
C17 C16 Si13 110.47(11)
C18 C16 Si13 109.81(12)
C19 C16 Si13 109.82(11)
C16 C17 H17A 109.5
C16 C17 H17B 109.5
H17A C17 H17B 109.5
C16 C17 H17C 109.5
H17A C17 H17C 109.5
H17B C17 H17C 109.5
C16 C18 H18A 109.5
C16 C18 H18B 109.5
H18A C18 H18B 109.5
C16 C18 H18C 109.5
H18A C18 H18C 109.5
H18B C18 H18C 109.5
C16 C19 H19A 109.5
C16 C19 H19B 109.5
H19A C19 H19B 109.5
C16 C19 H19C 109.5
H19A C19 H19C 109.5
H19B C19 H19C 109.5
C9 C20 H20A 109.5
C9 C20 H20B 109.5
H20A C20 H20B 109.5
C9 C20 H20C 109.5
H20A C20 H20C 109.5
H20B C20 H20C 109.5
C9 C21 H21A 109.5
C9 C21 H21B 109.5
H21A C21 H21B 109.5
C9 C21 H21C 109.5
H21A C21 H21C 109.5
H21B C21 H21C 109.5
C10 C22 H22A 109.5
C10 C22 H22B 109.5
H22A C22 H22B 109.5
C10 C22 H22C 109.5
H22A C22 H22C 109.5
H22B C22 H22C 109.5
C10 C23 H23A 109.5
C10 C23 H23B 109.5
H23A C23 H23B 109.5
C10 C23 H23C 109.5
H23A C23 H23C 109.5
H23B C23 H23C 109.5
N11 O24 Si25 110.93(7)
O24 Si25 C26 110.63(6)
O24 Si25 C27 111.32(7)
C26 Si25 C27 109.63(8)
O24 Si25 C28 101.16(6)
C26 Si25 C28 112.33(8)
C27 Si25 C28 111.56(8)
Si25 C26 H26A 109.5
Si25 C26 H26B 109.5
H26A C26 H26B 109.5
Si25 C26 H26C 109.5
H26A C26 H26C 109.5
H26B C26 H26C 109.5
Si25 C27 H27A 109.5
Si25 C27 H27B 109.5
H27A C27 H27B 109.5
Si25 C27 H27C 109.5
H27A C27 H27C 109.5
H27B C27 H27C 109.5
C30 C28 C29 109.53(17)
C30 C28 C31 108.61(15)
C29 C28 C31 109.04(18)
C30 C28 Si25 110.72(12)
C29 C28 Si25 110.22(11)
C31 C28 Si25 108.68(12)
C28 C29 H29A 109.5
C28 C29 H29B 109.5
H29A C29 H29B 109.5
C28 C29 H29C 109.5
H29A C29 H29C 109.5
H29B C29 H29C 109.5
C28 C30 H30A 109.5
C28 C30 H30B 109.5
H30A C30 H30B 109.5
C28 C30 H30C 109.5
H30A C30 H30C 109.5
H30B C30 H30C 109.5
C28 C31 H31A 109.5
C28 C31 H31B 109.5
H31A C31 H31B 109.5
C28 C31 H31C 109.5
H31A C31 H31C 109.5
H31B C31 H31C 109.5
O33 B32 O36 113.5(3)
O36A B32 O33A 113.9(7)
O36A B32 C4 126.4(5)
O33 B32 C4 124.4(2)
O36 B32 C4 122.1(2)
O33A B32 C4 119.7(5)
B32 O33 C34 109.5(3)
B32 O33A C34 102.6(7)
O33 C34 C37 111.7(2)
O33 C34 C38 105.7(2)
C37 C34 C38 109.87(19)
C37 C34 O33A 92.9(4)
C38 C34 O33A 118.3(5)
O33 C34 C35 101.3(2)
C37 C34 C35 113.00(17)
C38 C34 C35 114.74(16)
O33A C34 C35 106.1(5)
C40A C35 O36A 119.1(6)
O36 C35 C39 107.94(19)
C40A C35 C34 112.0(4)
O36A C35 C34 101.2(5)
O36 C35 C34 104.0(2)
C39 C35 C34 118.63(17)
O36 C35 C40 104.3(2)
C39 C35 C40 106.7(2)
C34 C35 C40 114.09(16)
C40A C35 C39A 113.0(7)
O36A C35 C39A 105.2(5)
C34 C35 C39A 104.8(6)
B32 O36 C35 105.6(3)
B32 O36A C35 113.7(8)
C34 C37 H37A 109.5
C34 C37 H37B 109.5
H37A C37 H37B 109.5
C34 C37 H37C 109.5
H37A C37 H37C 109.5
H37B C37 H37C 109.5
C34 C38 H38A 109.5
C34 C38 H38B 109.5
H38A C38 H38B 109.5
C34 C38 H38C 109.5
H38A C38 H38C 109.5
H38B C38 H38C 109.5
C35 C39 H39A 109.5
C35 C39 H39B 109.5
H39A C39 H39B 109.5
C35 C39 H39C 109.5
H39A C39 H39C 109.5
H39B C39 H39C 109.5
C35 C40 H40A 109.5
C35 C40 H40B 109.5
H40A C40 H40B 109.5
C35 C40 H40C 109.5
H40A C40 H40C 109.5
H40B C40 H40C 109.5
C35 C39A H39D 109.5
C35 C39A H39E 109.5
H39D C39A H39E 109.5
C35 C39A H39F 109.5
H39D C39A H39F 109.5
H39E C39A H39F 109.5
C35 C40A H40D 109.5
C35 C40A H40E 109.5
H40D C40A H40E 109.5
C35 C40A H40F 109.5
H40D C40A H40F 109.5
H40E C40A H40F 109.5

loop_
_geom_bond_atom_site_label_1
_geom_bond_atom_site_label_2
_geom_bond_distance
C1 C2 1.3875(17)
C1 C6 1.3897(17)
C1 C7 1.5112(15)
C2 C3 1.3946(18)
C2 H2 0.9500
C3 C4 1.3948(19)
C3 H3 0.9500
C4 C5 1.3974(19)
C4 B32 1.5645(19)
C5 C6 1.3869(17)
C5 H5 0.9500
C6 H6 0.9500
C7 N8 1.4827(15)
C7 N11 1.4852(15)
C7 H7 1.0000
N8 O12 1.4508(13)
N8 C9 1.4921(15)
C9 C21 1.5243(18)
C9 C20 1.5343(17)
C9 C10 1.5462(19)
C10 N11 1.5173(16)
C10 C22 1.5246(18)
C10 C23 1.5334(19)
N11 O24 1.4636(13)
O12 Si13 1.6723(9)
Si13 C14 1.8539(14)
Si13 C15 1.8654(16)
Si13 C16 1.8886(15)
C14 H14A 0.9800
C14 H14B 0.9800
C14 H14C 0.9800
C15 H15A 0.9800
C15 H15B 0.9800
C15 H15C 0.9800
C16 C17 1.528(2)
C16 C18 1.530(2)
C16 C19 1.532(2)
C17 H17A 0.9800
C17 H17B 0.9800
C17 H17C 0.9800
C18 H18A 0.9800
C18 H18B 0.9800
C18 H18C 0.9800
C19 H19A 0.9800
C19 H19B 0.9800
C19 H19C 0.9800
C20 H20A 0.9800
C20 H20B 0.9800
C20 H20C 0.9800
C21 H21A 0.9800
C21 H21B 0.9800
C21 H21C 0.9800
C22 H22A 0.9800
C22 H22B 0.9800
C22 H22C 0.9800
C23 H23A 0.9800
C23 H23B 0.9800
C23 H23C 0.9800
O24 Si25 1.6755(10)
Si25 C26 1.8551(17)
Si25 C27 1.8562(16)
Si25 C28 1.8885(15)
C26 H26A 0.9800
C26 H26B 0.9800
C26 H26C 0.9800
C27 H27A 0.9800
C27 H27B 0.9800
C27 H27C 0.9800
C28 C30 1.524(2)
C28 C29 1.528(2)
C28 C31 1.542(3)
C29 H29A 0.9800
C29 H29B 0.9800
C29 H29C 0.9800
C30 H30A 0.9800
C30 H30B 0.9800
C30 H30C 0.9800
C31 H31A 0.9800
C31 H31B 0.9800
C31 H31C 0.9800
B32 O36A 1.317(11)
B32 O33 1.339(5)
B32 O36 1.382(4)
B32 O33A 1.402(12)
O33 C34 1.448(5)
O33A C34 1.513(12)
C34 C37 1.506(3)
C34 C38 1.506(3)
C34 C35 1.557(2)
C35 C40A 1.391(8)
C35 O36A 1.395(10)
C35 O36 1.468(4)
C35 C39 1.502(3)
C35 C40 1.568(3)
C35 C39A 1.586(11)
C37 H37A 0.9800
C37 H37B 0.9800
C37 H37C 0.9800
C38 H38A 0.9800
C38 H38B 0.9800
C38 H38C 0.9800
C39 H39A 0.9800
C39 H39B 0.9800
C39 H39C 0.9800
C40 H40A 0.9800
C40 H40B 0.9800
C40 H40C 0.9800
C39A H39D 0.9800
C39A H39E 0.9800
C39A H39F 0.9800
C40A H40D 0.9800
C40A H40E 0.9800
C40A H40F 0.9800

loop_
_geom_torsion_atom_site_label_1
_geom_torsion_atom_site_label_2
_geom_torsion_atom_site_label_3
_geom_torsion_atom_site_label_4
_geom_torsion
C6 C1 C2 C3 -0.7(2)
C7 C1 C2 C3 177.95(12)
C1 C2 C3 C4 -0.1(2)
C2 C3 C4 C5 0.5(2)
C2 C3 C4 B32 178.18(13)
C3 C4 C5 C6 -0.1(2)
B32 C4 C5 C6 -177.83(13)
C4 C5 C6 C1 -0.7(2)
C2 C1 C6 C5 1.06(19)
C7 C1 C6 C5 -177.56(12)
C2 C1 C7 N8 -113.76(13)
C6 C1 C7 N8 64.85(15)
C2 C1 C7 N11 129.13(12)
C6 C1 C7 N11 -52.27(15)
N11 C7 N8 O12 -154.91(8)
C1 C7 N8 O12 82.75(11)
N11 C7 N8 C9 -38.82(11)
C1 C7 N8 C9 -161.16(10)
O12 N8 C9 C21 -80.77(12)
C7 N8 C9 C21 166.79(11)
O12 N8 C9 C20 40.79(14)
C7 N8 C9 C20 -71.65(13)
O12 N8 C9 C10 159.81(9)
C7 N8 C9 C10 47.36(11)
N8 C9 C10 N11 -38.38(11)
C21 C9 C10 N11 -154.07(10)
C20 C9 C10 N11 80.85(12)
N8 C9 C10 C22 -161.66(11)
C21 C9 C10 C22 82.65(14)
C20 C9 C10 C22 -42.43(15)
N8 C9 C10 C23 74.60(12)
C21 C9 C10 C23 -41.09(15)
C20 C9 C10 C23 -166.17(11)
N8 C7 N11 O24 129.36(9)
C1 C7 N11 O24 -109.44(10)
N8 C7 N11 C10 12.82(11)
C1 C7 N11 C10 134.02(10)
C22 C10 N11 O24 26.78(14)
C23 C10 N11 O24 145.04(10)
C9 C10 N11 O24 -96.49(10)
C22 C10 N11 C7 139.65(11)
C23 C10 N11 C7 -102.10(11)
C9 C10 N11 C7 16.38(11)
C7 N8 O12 Si13 -123.72(8)
C9 N8 O12 Si13 124.25(8)
N8 O12 Si13 C14 46.03(10)
N8 O12 Si13 C15 -76.54(9)
N8 O12 Si13 C16 166.49(8)
O12 Si13 C16 C17 -62.39(12)
C14 Si13 C16 C17 58.42(13)
C15 Si13 C16 C17 179.73(11)
O12 Si13 C16 C18 177.95(13)
C14 Si13 C16 C18 -61.24(14)
C15 Si13 C16 C18 60.07(14)
O12 Si13 C16 C19 57.89(13)
C14 Si13 C16 C19 178.69(12)
C15 Si13 C16 C19 -59.99(14)
C7 N11 O24 Si25 121.81(8)
C10 N11 O24 Si25 -124.46(9)
N11 O24 Si25 C26 -60.58(10)
N11 O24 Si25 C27 61.57(9)
N11 O24 Si25 C28 -179.80(8)
O24 Si25 C28 C30 66.78(13)
C26 Si25 C28 C30 -51.21(14)
C27 Si25 C28 C30 -174.76(13)
O24 Si25 C28 C29 -171.87(17)
C26 Si25 C28 C29 70.14(18)
C27 Si25 C28 C29 -53.41(19)
O24 Si25 C28 C31 -52.43(13)
C26 Si25 C28 C31 -170.41(12)
C27 Si25 C28 C31 66.03(14)
C3 C4 B32 O36A 23.3(7)
C5 C4 B32 O36A -159.0(7)
C3 C4 B32 O33 178.6(3)
C5 C4 B32 O33 -3.8(3)
C3 C4 B32 O36 -1.8(3)
C5 C4 B32 O36 175.8(2)
C3 C4 B32 O33A -157.4(5)
C5 C4 B32 O33A 20.3(6)
O36 B32 O33 C34 -9.6(3)
C4 B32 O33 C34 170.01(19)
O36A B32 O33A C34 2.7(7)
C4 B32 O33A C34 -176.7(3)
B32 O33 C34 C37 -99.8(3)
B32 O33 C34 C38 140.8(3)
B32 O33 C34 C35 20.8(3)
B32 O33A C34 C37 -126.1(6)
B32 O33A C34 C38 119.4(6)
B32 O33A C34 C35 -11.2(7)
C37 C34 C35 C40A -116.4(8)
C38 C34 C35 C40A 10.6(8)
O33A C34 C35 C40A 143.2(10)
C37 C34 C35 O36A 115.7(5)
C38 C34 C35 O36A -117.3(5)
O33A C34 C35 O36A 15.3(8)
O33 C34 C35 O36 -24.1(3)
C37 C34 C35 O36 95.5(2)
C38 C34 C35 O36 -137.5(2)
O33 C34 C35 C39 -144.0(3)
C37 C34 C35 C39 -24.4(3)
C38 C34 C35 C39 102.7(3)
O33 C34 C35 C40 88.9(3)
C37 C34 C35 C40 -151.5(2)
C38 C34 C35 C40 -24.5(2)
C37 C34 C35 C39A 6.5(6)
C38 C34 C35 C39A 133.5(6)
O33A C34 C35 C39A -93.9(9)
O33 B32 O36 C35 -7.3(3)
C4 B32 O36 C35 173.10(17)
C39 C35 O36 B32 146.4(3)
C34 C35 O36 B32 19.6(3)
C40 C35 O36 B32 -100.3(3)
O33A B32 O36A C35 8.3(9)
C4 B32 O36A C35 -172.4(4)
C40A C35 O36A B32 -137.7(10)
C34 C35 O36A B32 -14.6(9)
C39A C35 O36A B32 94.3(13)
